data_2231570
loop_
_publ_author_name
'Malinkin, Sergey'
'Golenya, Irina A.'
'Pavlenko, Vadim A.'
'Haukka, Matti'
'Iskenderov, Turganbay S.'

_publ_section_title
;
 <i>cyclo</i>-Tetrakis(\m-3-acetyl-4-methyl-1<i>H</i>-pyrazole-5-carboxylato-\k^4^<i>N</i>^2^,<i>O</i>^3^:<i>N</i>^1^,<i>O</i>^5^)tetrakis[aquacopper(II)]
 tetradecahydrate
;
_journal_coeditor_code JH2318
_journal_issue 9
_journal_name_full 'Acta Crystallographica Section E'
_journal_page_first m1260
_journal_page_last m1261
_journal_paper_doi 10.1107/S1600536811030832
_journal_volume 67
_journal_year 2011
_chemical_formula_iupac '[Cu4 (C7 H6 N2 O3)4 (H2 O)4], 14H2 O'
_chemical_formula_moiety 'C28 H32 Cu4 N8 O16, 14(H2 O)'
_chemical_formula_sum 'C28 H60 Cu4 N8 O30'
_chemical_formula_weight 1243.00
_chemical_name_systematic
;
<i>cyclo</i>-Tetrakis(\m-3-acetyl-4-methyl-1<i>H</i>-pyrazole-5-carboxylato-
\k^4^<i>N</i>^2^,<i>O</i>^3^:<i>N</i>^1^,<i>O</i>^5^)tetrakis[aquacopper(II)]
tetradecahydrate
;
_space_group_IT_number 88
_symmetry_cell_setting tetragonal
_symmetry_space_group_name_Hall '-I 4ad'
_symmetry_space_group_name_H-M 'I 41/a :2'
_atom_sites_solution_hydrogens geom
_atom_sites_solution_primary direct
_atom_sites_solution_secondary difmap
_audit_creation_method SHELXL-97
_cell_angle_alpha 90.00
_cell_angle_beta 90.00
_cell_angle_gamma 90.00
_cell_formula_units_Z 4
_cell_length_a 13.8502(7)
_cell_length_b 13.8502(7)
_cell_length_c 26.280(3)
_cell_measurement_reflns_used 9905
_cell_measurement_temperature 100(2)
_cell_measurement_theta_max 30.28
_cell_measurement_theta_min 2.59
_cell_volume 5041.2(7)
_computing_cell_refinement 'SAINT (Bruker, 2009)'
_computing_data_collection 'APEX2 (Bruker, 2009)'
_computing_data_reduction 'SAINT (Bruker, 2009)'
_computing_molecular_graphics 'DIAMOND (Brandenburg, 2009)'
_computing_publication_material 'SHELXL97 (Sheldrick, 2008)'
_computing_structure_refinement 'SHELXL97 (Sheldrick, 2008)'
_computing_structure_solution 'SIR2004 (Burla <i>et al.</i>, 2005)'
_diffrn_ambient_temperature 100(2)
_diffrn_detector_area_resol_mean 16
_diffrn_measured_fraction_theta_full 0.998
_diffrn_measured_fraction_theta_max 0.998
_diffrn_measurement_device '62mm x 62mm CCD camera on three-circle goniostat'
_diffrn_measurement_device_type 'Bruker SMART APEXII CCD'
_diffrn_measurement_method '\f scans and \w scans'
_diffrn_radiation_monochromator 'flat graphite crystal'
_diffrn_radiation_source 'fine-focus sealed tube'
_diffrn_radiation_type MoK\a
_diffrn_radiation_wavelength 0.71073
_diffrn_reflns_av_R_equivalents 0.0374
_diffrn_reflns_av_sigmaI/netI 0.0201
_diffrn_reflns_limit_h_max 19
_diffrn_reflns_limit_h_min -19
_diffrn_reflns_limit_k_max 19
_diffrn_reflns_limit_k_min -19
_diffrn_reflns_limit_l_max 38
_diffrn_reflns_limit_l_min -37
_diffrn_reflns_number 37816
_diffrn_reflns_theta_full 30.93
_diffrn_reflns_theta_max 30.93
_diffrn_reflns_theta_min 1.66
_exptl_absorpt_coefficient_mu 1.762
_exptl_absorpt_correction_T_max 0.7780
_exptl_absorpt_correction_T_min 0.5775
_exptl_absorpt_correction_type multi-scan
_exptl_absorpt_process_details '(SADABS; Sheldrick, 2008)'
_exptl_crystal_colour blue
_exptl_crystal_density_diffrn 1.638
_exptl_crystal_density_method 'not measured'
_exptl_crystal_description block
_exptl_crystal_F_000 2560
_exptl_crystal_size_max 0.35
_exptl_crystal_size_mid 0.25
_exptl_crystal_size_min 0.15
_refine_diff_density_max 1.202
_refine_diff_density_min -0.581
_refine_ls_extinction_method none
_refine_ls_goodness_of_fit_ref 1.056
_refine_ls_hydrogen_treatment constr
_refine_ls_matrix_type full
_refine_ls_number_parameters 165
_refine_ls_number_reflns 3993
_refine_ls_number_restraints 0
_refine_ls_restrained_S_all 1.056
_refine_ls_R_factor_all 0.0476
_refine_ls_R_factor_gt 0.0337
_refine_ls_shift/su_max 0.000
_refine_ls_shift/su_mean 0.000
_refine_ls_structure_factor_coef Fsqd
_refine_ls_weighting_details 'calc w=1/[\s^2^(Fo^2^)+(0.0463P)^2^+11.3899P] where P=(Fo^2^+2Fc^2^)/3'
_refine_ls_weighting_scheme calc
_refine_ls_wR_factor_gt 0.0877
_refine_ls_wR_factor_ref 0.0965
_reflns_number_gt 3254
_reflns_number_total 3993
_reflns_threshold_expression I>2sigma(I)
_cod_data_source_file jh2318.cif
_cod_data_source_block I
_cod_original_cell_volume 5041.1(6)
_cod_original_sg_symbol_H-M 'I 41/a'
_cod_database_code 2231570
_cod_database_fobs_code 2231570

loop_
_symmetry_equiv_pos_as_xyz
'x, y, z'
'-y+3/4, x+1/4, z+1/4'
'-x, -y+1/2, z'
'y+1/4, -x+1/4, z+1/4'
'x+1/2, y+1/2, z+1/2'
'-y+5/4, x+3/4, z+3/4'
'-x+1/2, -y+1, z+1/2'
'y+3/4, -x+3/4, z+3/4'
'-x, -y, -z'
'y-3/4, -x-1/4, -z-1/4'
'x, y-1/2, -z'
'-y-1/4, x-1/4, -z-1/4'
'-x+1/2, -y+1/2, -z+1/2'
'y-1/4, -x+1/4, -z+1/4'
'x+1/2, y, -z+1/2'
'-y+1/4, x+1/4, -z+1/4'

loop_
_atom_site_type_symbol
_atom_site_label
_atom_site_fract_x
_atom_site_fract_y
_atom_site_fract_z
_atom_site_U_iso_or_equiv
_atom_site_adp_type
_atom_site_calc_flag
_atom_site_refinement_flags
_atom_site_occupancy
_atom_site_symmetry_multiplicity
Cu Cu1 0.164669(16) 0.330841(17) 0.089037(8) 0.01628(8) Uani d . 1 1
O O1 0.19490(11) 0.47600(11) 0.13584(6) 0.0220(3) Uani d . 1 1
O O2 0.18857(10) 0.33808(11) 0.01594(5) 0.0191(3) Uani d . 1 1
O O3 0.11824(11) 0.36118(11) -0.05924(5) 0.0207(3) Uani d . 1 1
O O4 0.30114(11) 0.29660(13) 0.09939(6) 0.0290(4) Uani d . 1 1
H H4O 0.3390 0.2983 0.0745 0.044 Uiso d R 1 1
H H4P 0.3283 0.3161 0.1259 0.044 Uiso d R 1 1
O O5 0.42451(14) 0.31765(18) 0.02160(7) 0.0496(6) Uani d . 1 1
H H5O 0.4877 0.3162 0.0229 0.074 Uiso d R 1 1
H H5P 0.3994 0.3042 -0.0049 0.074 Uiso d R 1 1
O O6 0.34700(12) 0.60006(12) 0.10161(6) 0.0300(3) Uani d . 1 1
H H6O 0.3363 0.6619 0.0904 0.045 Uiso d R 1 1
H H6P 0.2916 0.5694 0.1089 0.045 Uiso d R 1 1
O O7 0.32202(12) 0.28601(12) -0.06718(6) 0.0275(3) Uani d . 1 1
H H7O 0.3430 0.3107 -0.0939 0.041 Uiso d R 1 1
H H7P 0.2651 0.2997 -0.0606 0.041 Uiso d R 1 1
O O8 0.4789(2) 0.4970(4) 0.04080(17) 0.0610(16) Uani d P 0.50 1
H H8O 0.4561 0.4429 0.0310 0.092 Uiso d PR 0.50 1
H H8P 0.4390 0.5278 0.0564 0.092 Uiso d PR 0.50 1
N N1 0.13450(12) 0.30012(11) 0.16041(6) 0.0161(3) Uani d . 1 1
N N2 0.03441(11) 0.36571(11) 0.06776(6) 0.0152(3) Uani d . 1 1
C C1 0.17729(14) 0.46349(14) 0.18133(8) 0.0191(4) Uani d . 1 1
C C2 0.18659(19) 0.54292(15) 0.21907(9) 0.0284(5) Uani d . 1 1
H H2A 0.2408 0.5293 0.2419 0.043 Uiso calc R 1 1
H H2B 0.1269 0.5478 0.2389 0.043 Uiso calc R 1 1
H H2C 0.1982 0.6040 0.2012 0.043 Uiso calc R 1 1
C C3 0.14765(13) 0.36668(13) 0.19793(7) 0.0159(3) Uani d . 1 1
C C4 -0.07281(13) 0.38673(13) 0.00422(7) 0.0161(3) Uani d . 1 1
C C5 -0.11564(15) 0.39273(16) -0.04787(7) 0.0218(4) Uani d . 1 1
H H5A -0.0653 0.3807 -0.0733 0.033 Uiso calc R 1 1
H H5B -0.1430 0.4572 -0.0531 0.033 Uiso calc R 1 1
H H5C -0.1667 0.3442 -0.0513 0.033 Uiso calc R 1 1
C C6 0.02326(13) 0.36773(13) 0.01655(7) 0.0145(3) Uani d . 1 1
C C7 0.11406(13) 0.35477(13) -0.01228(7) 0.0159(3) Uani d . 1 1

loop_
_atom_site_aniso_label
_atom_site_aniso_U_11
_atom_site_aniso_U_22
_atom_site_aniso_U_33
_atom_site_aniso_U_12
_atom_site_aniso_U_13
_atom_site_aniso_U_23
Cu1 0.01545(12) 0.02178(13) 0.01160(11) -0.00004(8) -0.00341(8) 0.00135(8)
O1 0.0244(7) 0.0211(7) 0.0207(7) -0.0033(5) -0.0084(5) 0.0037(5)
O2 0.0159(6) 0.0270(7) 0.0145(6) -0.0023(5) -0.0004(5) 0.0028(5)
O3 0.0246(7) 0.0253(7) 0.0122(6) -0.0018(6) 0.0017(5) 0.0031(5)
O4 0.0222(7) 0.0459(10) 0.0190(7) 0.0079(7) -0.0080(6) -0.0070(7)
O5 0.0298(9) 0.0881(17) 0.0307(9) 0.0203(10) -0.0046(8) -0.0200(10)
O6 0.0302(8) 0.0300(8) 0.0297(8) -0.0047(7) -0.0066(7) 0.0033(7)
O7 0.0244(7) 0.0294(8) 0.0288(8) -0.0005(6) 0.0089(6) 0.0036(6)
O8 0.0102(14) 0.102(4) 0.071(3) 0.0179(18) -0.0138(16) -0.068(3)
N1 0.0212(8) 0.0149(7) 0.0121(7) 0.0011(6) -0.0041(6) -0.0001(5)
N2 0.0158(7) 0.0197(7) 0.0102(6) -0.0028(5) -0.0003(5) 0.0028(5)
C1 0.0199(8) 0.0157(8) 0.0216(9) 0.0016(6) -0.0083(7) -0.0002(7)
C2 0.0416(13) 0.0164(9) 0.0270(10) -0.0008(8) -0.0070(9) -0.0035(8)
C3 0.0188(8) 0.0150(8) 0.0138(8) 0.0031(6) -0.0046(6) -0.0008(6)
C4 0.0172(8) 0.0170(8) 0.0140(8) -0.0046(6) -0.0030(6) 0.0045(6)
C5 0.0218(9) 0.0284(10) 0.0152(8) -0.0034(8) -0.0070(7) 0.0038(7)
C6 0.0164(8) 0.0158(8) 0.0112(7) -0.0037(6) -0.0017(6) 0.0029(6)
C7 0.0184(8) 0.0155(8) 0.0138(8) -0.0037(6) 0.0009(6) 0.0025(6)

loop_
_atom_type_symbol
_atom_type_description
_atom_type_scat_dispersion_real
_atom_type_scat_dispersion_imag
_atom_type_scat_source
C C 0.0033 0.0016 'International Tables Vol C Tables 4.2.6.8 and 6.1.1.4'
H H 0.0000 0.0000 'International Tables Vol C Tables 4.2.6.8 and 6.1.1.4'
N N 0.0061 0.0033 'International Tables Vol C Tables 4.2.6.8 and 6.1.1.4'
O O 0.0106 0.0060 'International Tables Vol C Tables 4.2.6.8 and 6.1.1.4'
Cu Cu 0.3201 1.2651 'International Tables Vol C Tables 4.2.6.8 and 6.1.1.4'

loop_
_geom_angle_atom_site_label_1
_geom_angle_atom_site_label_2
_geom_angle_atom_site_label_3
_geom_angle_site_symmetry_1
_geom_angle_site_symmetry_3
_geom_angle
_geom_angle_publ_flag
N2 Cu1 O2 . . 82.06(6) yes
N2 Cu1 O4 . . 171.24(6) ?
O2 Cu1 O4 . . 89.18(6) yes
N2 Cu1 N1 . . 97.49(7) yes
O2 Cu1 N1 . . 170.07(6) ?
O4 Cu1 N1 . . 91.15(7) yes
N2 Cu1 O1 . . 95.81(6) ?
O2 Cu1 O1 . . 115.65(6) ?
O4 Cu1 O1 . . 87.90(6) ?
N1 Cu1 O1 . . 74.28(6) yes
N2 Cu1 Cu1 . 14 94.38(5) ?
O2 Cu1 Cu1 . 14 123.35(4) ?
O4 Cu1 Cu1 . 14 90.48(5) ?
N1 Cu1 Cu1 . 14 46.73(5) ?
O1 Cu1 Cu1 . 14 120.95(4) ?
N2 Cu1 Cu1 . 16 44.57(5) ?
O2 Cu1 Cu1 . 16 125.84(4) ?
O4 Cu1 Cu1 . 16 144.00(5) ?
N1 Cu1 Cu1 . 16 55.97(5) ?
O1 Cu1 Cu1 . 16 70.56(4) ?
Cu1 Cu1 Cu1 14 16 77.482(5) ?
N2 Cu1 Cu1 . 3 43.82(5) ?
O2 Cu1 Cu1 . 3 100.07(4) ?
O4 Cu1 Cu1 . 3 139.12(6) ?
N1 Cu1 Cu1 . 3 73.39(5) ?
O1 Cu1 Cu1 . 3 121.81(4) ?
Cu1 Cu1 Cu1 14 3 51.259(3) ?
Cu1 Cu1 Cu1 16 3 51.259(3) ?
C1 O1 Cu1 . . 110.22(12) ?
C7 O2 Cu1 . . 116.03(12) ?
Cu1 O4 H4O . . 119.0 ?
Cu1 O4 H4P . . 118.0 ?
H4O O4 H4P . . 111.1 ?
H5O O5 H5P . . 117.6 ?
H6O O6 H6P . . 111.8 ?
H7O O7 H7P . . 114.5 ?
H8O O8 H8P . . 111.3 ?
N2 N1 C3 14 . 108.05(15) ?
N2 N1 Cu1 14 . 130.03(12) ?
C3 N1 Cu1 . . 121.00(13) ?
N1 N2 C6 16 . 108.91(15) ?
N1 N2 Cu1 16 . 137.70(12) ?
C6 N2 Cu1 . . 113.30(12) ?
O1 C1 C3 . . 118.16(17) ?
O1 C1 C2 . . 121.73(18) ?
C3 C1 C2 . . 120.11(18) ?
C1 C2 H2A . . 109.5 ?
C1 C2 H2B . . 109.5 ?
H2A C2 H2B . . 109.5 ?
C1 C2 H2C . . 109.5 ?
H2A C2 H2C . . 109.5 ?
H2B C2 H2C . . 109.5 ?
N1 C3 C4 . 14 109.93(16) ?
N1 C3 C1 . . 116.13(16) ?
C4 C3 C1 14 . 133.70(17) ?
C6 C4 C3 . 16 103.01(15) ?
C6 C4 C5 . . 127.02(18) ?
C3 C4 C5 16 . 129.97(17) ?
C4 C5 H5A . . 109.5 ?
C4 C5 H5B . . 109.5 ?
H5A C5 H5B . . 109.5 ?
C4 C5 H5C . . 109.5 ?
H5A C5 H5C . . 109.5 ?
H5B C5 H5C . . 109.5 ?
N2 C6 C4 . . 110.08(16) ?
N2 C6 C7 . . 114.16(15) ?
C4 C6 C7 . . 135.66(17) ?
O3 C7 O2 . . 123.20(17) ?
O3 C7 C6 . . 122.78(17) ?
O2 C7 C6 . . 114.02(15) ?

loop_
_geom_bond_atom_site_label_1
_geom_bond_atom_site_label_2
_geom_bond_site_symmetry_2
_geom_bond_distance
_geom_bond_publ_flag
Cu1 N2 . 1.9495(16) yes
Cu1 O2 . 1.9519(14) yes
Cu1 O4 . 1.9676(15) yes
Cu1 N1 . 1.9682(16) yes
Cu1 O1 . 2.3938(15) yes
Cu1 Cu1 14 4.0600(4) yes
Cu1 Cu1 16 4.0600(4) yes
Cu1 Cu1 3 5.0814(5) yes
O1 C1 . 1.232(3) ?
O2 C7 . 1.292(2) ?
O3 C7 . 1.239(2) ?
O4 H4O . 0.8400 ?
O4 H4P . 0.8355 ?
O5 H5O . 0.8760 ?
O5 H5P . 0.7998 ?
O6 H6O . 0.9174 ?
O6 H6P . 0.8985 ?
O7 H7O . 0.8324 ?
O7 H7P . 0.8289 ?
O8 H8O . 0.8529 ?
O8 H8P . 0.8080 ?
N1 N2 14 1.329(2) ?
N1 C3 . 1.362(2) ?
N2 N1 16 1.329(2) ?
N2 C6 . 1.355(2) ?
C1 C3 . 1.469(3) ?
C1 C2 . 1.487(3) ?
C2 H2A . 0.9800 ?
C2 H2B . 0.9800 ?
C2 H2C . 0.9800 ?
C3 C4 14 1.405(3) ?
C4 C6 . 1.394(2) ?
C4 C3 16 1.405(3) ?
C4 C5 . 1.494(3) ?
C5 H5A . 0.9800 ?
C5 H5B . 0.9800 ?
C5 H5C . 0.9800 ?
C6 C7 . 1.479(3) ?

loop_
_geom_hbond_atom_site_label_D
_geom_hbond_atom_site_label_H
_geom_hbond_atom_site_label_A
_geom_hbond_site_symmetry_A
_geom_hbond_distance_DH
_geom_hbond_distance_HA
_geom_hbond_distance_DA
_geom_hbond_angle_DHA
_geom_hbond_publ_flag
O4 H4O O5 . 0.84 1.84 2.680(3) 173.0 yes
O4 H4P O3 2 0.84 2.03 2.868(2) 177.2 yes
O5 H5O O5 3_655 0.88 2.22 2.808(4) 124.4 yes
O5 H5P O7 . 0.80 1.97 2.766(3) 171.1 yes
O6 H6O O7 11_565 0.92 1.84 2.752(2) 176.8 yes
O6 H6P O1 . 0.90 1.99 2.863(2) 163.3 yes
O7 H7O O6 8_454 0.83 1.92 2.707(2) 156.7 yes
O7 H7P O3 . 0.83 2.21 3.016(2) 165.5 yes
O7 H7P O2 . 0.83 2.33 2.951(2) 131.6 yes
O8 H8O O5 . 0.85 1.81 2.644(5) 167.1 yes
O8 H8P O6 . 0.81 2.01 2.815(4) 174.1 yes
